data_4337862
loop_
_publ_author_name
'Cui, Huiling'
'Goddard, Richard'
'P\"orschke, Klaus-Richard'
'Hamacher, Alexandra'
'Kassack, Matthias U.'

_publ_section_title
;
 Bispidine Analogues of Cisplatin, Carboplatin, and Oxaliplatin.
 Synthesis, Structures, and Cytotoxicity.
;
_journal_issue 7
_journal_name_full 'Inorganic chemistry'
_journal_page_first 3371
_journal_paper_doi 10.1021/ic402737f
_journal_volume 53
_journal_year 2014
_chemical_compound_source dimethylformamide
_chemical_formula_moiety 'C7 H14 Cl2 N2 Pt, C3 H7 N O'
_chemical_formula_sum 'C10 H21 Cl2 N3 O Pt'
_chemical_formula_weight 465.29
_chemical_name_systematic
;
 N,N'-3,7-diazabicyclo[3.3.1]nonane-dichloro-platinum(ii) dimethylformamide
;
_space_group_IT_number 2
_symmetry_cell_setting triclinic
_symmetry_Int_Tables_number 2
_symmetry_space_group_name_Hall '-P 1'
_symmetry_space_group_name_H-M 'P -1'
_atom_sites_solution_hydrogens geom
_atom_sites_solution_primary direct
_atom_sites_solution_secondary difmap
_audit_block_code CUI-CA-103-01
_audit_creation_date 2012-02-08
_cell_angle_alpha 91.573(2)
_cell_angle_beta 94.723(2)
_cell_angle_gamma 92.842(2)
_cell_formula_units_Z 2
_cell_length_a 6.4029(7)
_cell_length_b 6.7311(8)
_cell_length_c 16.8847(19)
_cell_measurement_reflns_used 26539
_cell_measurement_temperature 100
_cell_measurement_theta_max 36.55
_cell_measurement_theta_min 3.51
_cell_volume 723.98(14)
_computing_cell_refinement 'SAINT software (Bruker AXS, 2004)'
_computing_data_collection 'APEX2 (Bruker AXS, 2008)'
_computing_data_reduction 'SAINT software (Bruker AXS, 2004)'
_computing_molecular_graphics 'DIAMOND (Crystal Impact GbR, 2005)'
_computing_publication_material
;
 OLEX2: a complete structure solution, refinement and analysis program.
 Dolomanov et al., J. Appl. Cryst. (2009). 42, 339-341
;
_computing_structure_refinement 'SHELXL-97 (G. M. Sheldrick, 2008)'
_computing_structure_solution 'SHELXS-97 (G. M. Sheldrick, 2008)'
_diffrn_ambient_temperature 100
_diffrn_detector_area_resol_mean 66.67
_diffrn_measured_fraction_theta_full 0.993
_diffrn_measured_fraction_theta_max 0.939
_diffrn_measurement_device_type 'Bruker-AXS Smart APEX-II'
_diffrn_measurement_method 'CCD \f- and \w-scans'
_diffrn_radiation_monochromator 'Incoatec Helios mirrors'
_diffrn_radiation_source '0.2 x 2mm^2^ focus rotating anode'
_diffrn_radiation_type Mo-K\a
_diffrn_radiation_wavelength 0.71073
_diffrn_reflns_av_R_equivalents 0.0569
_diffrn_reflns_av_sigmaI/netI 0.0457
_diffrn_reflns_limit_h_max 10
_diffrn_reflns_limit_h_min -10
_diffrn_reflns_limit_k_max 11
_diffrn_reflns_limit_k_min -11
_diffrn_reflns_limit_l_max 27
_diffrn_reflns_limit_l_min -28
_diffrn_reflns_number 26539
_diffrn_reflns_theta_full 27.75
_diffrn_reflns_theta_max 36.55
_diffrn_reflns_theta_min 3.51
_diffrn_standards_decay_% 0
_diffrn_standards_interval_count 0
_diffrn_standards_interval_time 0
_diffrn_standards_number 0
_exptl_absorpt_coefficient_mu 10.049
_exptl_absorpt_correction_T_max 0.97
_exptl_absorpt_correction_T_min 0.53
_exptl_absorpt_correction_type gaussian
_exptl_absorpt_process_details 'SADABS (Bruker AXS, 2008)'
_exptl_crystal_colour colourless
_exptl_crystal_density_diffrn 2.134
_exptl_crystal_description plate
_exptl_crystal_F_000 444
_exptl_crystal_size_max 0.03
_exptl_crystal_size_mid 0.02
_exptl_crystal_size_min 0.02
_refine_diff_density_max 4.731
_refine_diff_density_min -4.394
_refine_diff_density_rms 0.300
_refine_ls_extinction_method none
_refine_ls_goodness_of_fit_ref 1.179
_refine_ls_hydrogen_treatment constr
_refine_ls_matrix_type full
_refine_ls_number_parameters 156
_refine_ls_number_reflns 6699
_refine_ls_number_restraints 0
_refine_ls_restrained_S_all 1.179
_refine_ls_R_factor_all 0.0386
_refine_ls_R_factor_gt 0.0358
_refine_ls_shift/su_max 0.002
_refine_ls_shift/su_mean 0.000
_refine_ls_structure_factor_coef Fsqd
_refine_ls_weighting_details
;
calc w=1/[\s^2^(Fo^2^)+(0.0168P)^2^+7.1293P] where P=(Fo^2^+2Fc^2^)/3
;
_refine_ls_weighting_scheme calc
_refine_ls_wR_factor_gt 0.0958
_refine_ls_wR_factor_ref 0.0969
_reflns_number_gt 6318
_reflns_number_total 6699
_reflns_threshold_expression >2sigma(I)
_cod_data_source_file ic402737f_si_002.cif
_cod_data_source_block 1b
_cod_depositor_comments 'Adding full bibliography for 4337861--4337865.cif.'
_cod_original_sg_symbol_H-M P-1
_cod_database_code 4337862

loop_
_symmetry_equiv_pos_as_xyz
'x, y, z'
'-x, -y, -z'

loop_
_atom_site_label
_atom_site_type_symbol
_atom_site_fract_x
_atom_site_fract_y
_atom_site_fract_z
_atom_site_U_iso_or_equiv
_atom_site_adp_type
_atom_site_occupancy
_atom_site_symmetry_multiplicity
_atom_site_calc_flag
_atom_site_refinement_flags
Pt1 Pt 0.50547(2) 0.98294(2) 0.687208(9) 0.01169(4) Uani 1 1 d .
Cl1 Cl 0.66419(19) 1.16640(17) 0.59204(6) 0.01795(18) Uani 1 1 d .
Cl2 Cl 0.69188(18) 1.15733(17) 0.79311(6) 0.01790(18) Uani 1 1 d .
O1 O 0.3598(7) 0.7552(7) 0.9313(2) 0.0251(8) Uani 1 1 d .
N1 N 0.3314(6) 0.8236(6) 0.5986(2) 0.0144(6) Uani 1 1 d .
H1 H 0.3688 0.8713 0.5516 0.017 Uiso 1 1 calc R
N2 N 0.3538(6) 0.8098(6) 0.7630(2) 0.0146(6) Uani 1 1 d .
H2A H 0.4029 0.8476 0.8136 0.018 Uiso 1 1 calc R
N3 N 0.6775(7) 0.7438(7) 1.0024(2) 0.0205(7) Uani 1 1 d .
C1 C 0.1016(7) 0.8529(8) 0.6021(3) 0.0198(8) Uani 1 1 d .
H1C H 0.0251 0.7970 0.5540 0.024 Uiso 1 1 calc R
H1B H 0.0784 0.9942 0.6051 0.024 Uiso 1 1 calc R
C2 C 0.0188(8) 0.7528(8) 0.6745(3) 0.0214(9) Uani 1 1 d .
H2 H -0.1325 0.7701 0.6732 0.026 Uiso 1 1 calc R
C3 C 0.1217(8) 0.8396(8) 0.7540(3) 0.0200(8) Uani 1 1 d .
H3A H 0.0987 0.9808 0.7576 0.024 Uiso 1 1 calc R
H3B H 0.0558 0.7763 0.7972 0.024 Uiso 1 1 calc R
C4 C 0.3963(8) 0.5933(7) 0.7504(3) 0.0191(8) Uani 1 1 d .
H4C H 0.3445 0.5178 0.7935 0.023 Uiso 1 1 calc R
H4B H 0.5466 0.5794 0.7516 0.023 Uiso 1 1 calc R
C5 C 0.2920(9) 0.5080(7) 0.6715(3) 0.0210(9) Uani 1 1 d .
H5 H 0.3180 0.3659 0.6679 0.025 Uiso 1 1 calc R
C6 C 0.3758(8) 0.6081(7) 0.5992(3) 0.0185(8) Uani 1 1 d .
H6A H 0.5260 0.5941 0.6003 0.022 Uiso 1 1 calc R
H6B H 0.3108 0.5422 0.5509 0.022 Uiso 1 1 calc R
C7 C 0.0538(9) 0.5301(9) 0.6685(3) 0.0257(10) Uani 1 1 d .
H7A H -0.0140 0.4727 0.6190 0.031 Uiso 1 1 calc R
H7B H -0.0042 0.4623 0.7123 0.031 Uiso 1 1 calc R
C97 C 0.4702(9) 0.7625(8) 0.9951(3) 0.0204(8) Uani 1 1 d .
H97A H 0.4039 0.7824 1.0414 0.025 Uiso 1 1 calc R
C98 C 0.7894(9) 0.7113(10) 0.9314(3) 0.0275(11) Uani 1 1 d .
H98A H 0.7435 0.5848 0.9067 0.041 Uiso 1 1 calc R
H98B H 0.9375 0.7130 0.9463 0.041 Uiso 1 1 calc R
H98C H 0.7606 0.8150 0.8948 0.041 Uiso 1 1 calc R
C99 C 0.8009(10) 0.7612(10) 1.0785(3) 0.0288(11) Uani 1 1 d .
H99A H 0.8771 0.6431 1.0866 0.043 Uiso 1 1 calc R
H99B H 0.7094 0.7772 1.1202 0.043 Uiso 1 1 calc R
H99C H 0.8979 0.8747 1.0790 0.043 Uiso 1 1 calc R

loop_
_atom_site_aniso_label
_atom_site_aniso_U_11
_atom_site_aniso_U_22
_atom_site_aniso_U_33
_atom_site_aniso_U_23
_atom_site_aniso_U_13
_atom_site_aniso_U_12
Pt1 0.01291(7) 0.01132(7) 0.01063(7) 0.00076(4) -0.00014(4) 0.00006(5)
Cl1 0.0222(5) 0.0169(4) 0.0140(4) 0.0010(3) 0.0012(3) -0.0058(4)
Cl2 0.0200(5) 0.0189(4) 0.0139(4) -0.0017(3) -0.0020(3) -0.0021(4)
O1 0.0240(18) 0.031(2) 0.0200(17) 0.0045(14) -0.0011(13) 0.0007(15)
N1 0.0147(15) 0.0155(15) 0.0127(14) 0.0004(11) 0.0000(11) -0.0015(12)
N2 0.0164(16) 0.0138(15) 0.0141(15) 0.0025(11) 0.0037(12) 0.0004(12)
N3 0.025(2) 0.0225(19) 0.0141(16) 0.0018(13) -0.0007(14) 0.0010(15)
C1 0.0150(18) 0.026(2) 0.0171(19) 0.0029(16) -0.0022(14) -0.0019(16)
C2 0.0134(18) 0.029(2) 0.022(2) -0.0001(17) 0.0023(15) -0.0054(16)
C3 0.0172(19) 0.024(2) 0.020(2) -0.0002(16) 0.0043(15) 0.0008(16)
C4 0.027(2) 0.0144(17) 0.0169(18) 0.0043(14) 0.0040(16) 0.0009(16)
C5 0.028(2) 0.0127(17) 0.022(2) 0.0012(15) 0.0044(17) -0.0031(16)
C6 0.024(2) 0.0123(17) 0.0191(19) -0.0015(14) 0.0028(15) -0.0016(15)
C7 0.028(3) 0.025(2) 0.023(2) -0.0015(18) 0.0048(18) -0.013(2)
C97 0.026(2) 0.019(2) 0.0159(18) 0.0016(15) 0.0029(16) 0.0010(17)
C98 0.026(3) 0.037(3) 0.020(2) 0.004(2) 0.0042(18) 0.006(2)
C99 0.028(3) 0.037(3) 0.021(2) 0.007(2) -0.0023(19) 0.002(2)

loop_
_atom_type_symbol
_atom_type_description
_atom_type_scat_dispersion_real
_atom_type_scat_dispersion_imag
_atom_type_scat_source
C C 0.0033 0.0016 'International Tables Vol C Tables 4.2.6.8 and 6.1.1.4'
H H 0.0000 0.0000 'International Tables Vol C Tables 4.2.6.8 and 6.1.1.4'
N N 0.0061 0.0033 'International Tables Vol C Tables 4.2.6.8 and 6.1.1.4'
Cl Cl 0.1484 0.1585 'International Tables Vol C Tables 4.2.6.8 and 6.1.1.4'
O O 0.0106 0.0060 'International Tables Vol C Tables 4.2.6.8 and 6.1.1.4'
Pt Pt -1.7033 8.3905 'International Tables Vol C Tables 4.2.6.8 and 6.1.1.4'

loop_
_exptl_crystal_face_index_h
_exptl_crystal_face_index_k
_exptl_crystal_face_index_l
_exptl_crystal_face_perp_dist
0.00 1.00 0.00 0.0100
0.00 -1.00 0.00 0.0100
-2.00 2.00 1.00 0.0100
2.00 -2.00 1.00 0.0100
0.00 0.00 1.00 0.0100
0.00 0.00 -1.00 0.0200

loop_
_geom_angle_atom_site_label_1
_geom_angle_atom_site_label_2
_geom_angle_atom_site_label_3
_geom_angle
_geom_angle_publ_flag
N2 Pt1 N1 85.99(16) y
N2 Pt1 Cl1 175.38(11) y
N1 Pt1 Cl1 89.40(12) y
N2 Pt1 Cl2 90.97(12) y
N1 Pt1 Cl2 176.87(12) y
Cl1 Pt1 Cl2 93.65(4) y
C6 N1 C1 111.2(4) y
C6 N1 Pt1 112.0(3) y
C1 N1 Pt1 111.3(3) y
C3 N2 C4 110.7(4) y
C3 N2 Pt1 110.5(3) y
C4 N2 Pt1 111.2(3) y
C97 N3 C99 122.7(5) y
C97 N3 C98 119.8(4) y
C99 N3 C98 117.5(5) y
N1 C1 C2 110.9(4) y
C7 C2 C1 108.9(4) y
C7 C2 C3 109.6(4) y
C1 C2 C3 113.4(4) y
N2 C3 C2 111.9(4) y
N2 C4 C5 112.0(4) y
C4 C5 C6 113.1(4) y
C4 C5 C7 109.9(4) y
C6 C5 C7 108.7(4) y
N1 C6 C5 111.2(4) y
C2 C7 C5 107.0(4) y
O1 C97 N3 125.0(5) y

loop_
_geom_bond_atom_site_label_1
_geom_bond_atom_site_label_2
_geom_bond_distance
_geom_bond_publ_flag
Pt1 N2 2.029(4) y
Pt1 N1 2.037(4) y
Pt1 Cl1 2.3224(12) y
Pt1 Cl2 2.3226(11) y
O1 C97 1.237(6) y
N1 C6 1.492(6) y
N1 C1 1.500(6) y
N2 C3 1.505(6) y
N2 C4 1.508(6) y
N3 C97 1.335(7) y
N3 C99 1.451(7) y
N3 C98 1.463(7) y
C1 C2 1.531(7) y
C2 C7 1.529(8) y
C2 C3 1.534(7) y
C4 C5 1.525(7) y
C5 C6 1.532(7) y
C5 C7 1.536(8) y
